data_2226718
loop_
_publ_author_name
'Naveen, S.'
Basappa
'Manjunath, H. R.'
'Sridhar, M. A.'
'Shashidhara Prasad, J.'
'Rangappa, K. S.'

_publ_section_title
;
 <i>N</i>-[4-Cyano-3-(trifluoromethyl)phenyl]-2-ethoxybenzamide
;
_journal_coeditor_code WN2389
_journal_issue 7
_journal_name_full 'Acta Crystallographica Section E'
_journal_page_first o1533
_journal_paper_doi 10.1107/S1600536810019811
_journal_volume 66
_journal_year 2010
_chemical_formula_iupac 'C17 H13 F3 N2 O2'
_chemical_formula_moiety 'C17 H13 F3 N2 O2'
_chemical_formula_sum 'C17 H13 F3 N2 O2'
_chemical_formula_weight 334.29
_chemical_name_systematic
;
<i>N</i>-(4-cyano-3-(trifluromethyl)phenyl)-2-ethoxybenzamide
;
_space_group_IT_number 14
_symmetry_cell_setting monoclinic
_symmetry_space_group_name_Hall '-P 2yn'
_symmetry_space_group_name_H-M 'P 1 21/n 1'
_atom_sites_solution_hydrogens geom
_atom_sites_solution_primary direct
_atom_sites_solution_secondary difmap
_audit_creation_method SHELXL-97
_cell_angle_alpha 90.00
_cell_angle_beta 101.653(6)
_cell_angle_gamma 90.00
_cell_formula_units_Z 4
_cell_length_a 10.5010(13)
_cell_length_b 12.8830(16)
_cell_length_c 11.6130(14)
_cell_measurement_temperature 293(2)
_cell_volume 1538.7(3)
_computing_cell_refinement 'SCALEPACK (Otwinowski & Minor, 1997)'
_computing_data_collection 'XPRESS (MacScience, 2002)'
_computing_data_reduction 'DENZO (Otwinowski & Minor, 1997) and SCALEPACK'
_computing_molecular_graphics 'PLATON (Spek, 2009) and ORTEPII (Johnson, 1976)'
_computing_publication_material 'SHELXL97 (Sheldrick, 2008)'
_computing_structure_refinement 'SHELXL97 (Sheldrick, 2008)'
_computing_structure_solution 'SHELXS97 (Sheldrick, 2008)'
_diffrn_ambient_temperature 293(2)
_diffrn_detector_area_resol_mean 10.0
_diffrn_measured_fraction_theta_full 0.990
_diffrn_measured_fraction_theta_max 0.990
_diffrn_measurement_device_type 'MacScience DIPLabo 32001'
_diffrn_measurement_method '\w scan'
_diffrn_radiation_monochromator graphite
_diffrn_radiation_source 'fine-focus sealed tube'
_diffrn_radiation_type MoK\a
_diffrn_radiation_wavelength 0.71073
_diffrn_reflns_av_R_equivalents 0.0356
_diffrn_reflns_av_sigmaI/netI 0.0404
_diffrn_reflns_limit_h_max 12
_diffrn_reflns_limit_h_min -12
_diffrn_reflns_limit_k_max 15
_diffrn_reflns_limit_k_min -15
_diffrn_reflns_limit_l_max 13
_diffrn_reflns_limit_l_min -13
_diffrn_reflns_number 5043
_diffrn_reflns_theta_full 25.03
_diffrn_reflns_theta_max 25.03
_diffrn_reflns_theta_min 2.39
_diffrn_standards_number 0
_exptl_absorpt_coefficient_mu 0.120
_exptl_absorpt_correction_type none
_exptl_absorpt_process_details none
_exptl_crystal_colour colorless
_exptl_crystal_density_diffrn 1.443
_exptl_crystal_density_method 'not measured'
_exptl_crystal_description block
_exptl_crystal_F_000 688
_exptl_crystal_size_max .32
_exptl_crystal_size_mid .30
_exptl_crystal_size_min .27
_refine_diff_density_max 0.239
_refine_diff_density_min -0.192
_refine_ls_extinction_method none
_refine_ls_goodness_of_fit_ref 1.022
_refine_ls_hydrogen_treatment constr
_refine_ls_matrix_type full
_refine_ls_number_parameters 217
_refine_ls_number_reflns 2704
_refine_ls_number_restraints 0
_refine_ls_restrained_S_all 1.022
_refine_ls_R_factor_all 0.0735
_refine_ls_R_factor_gt 0.0492
_refine_ls_shift/su_max 0.001
_refine_ls_shift/su_mean 0.000
_refine_ls_structure_factor_coef Fsqd
_refine_ls_weighting_details 'calc w=1/[\s^2^(Fo^2^)+(0.1179P)^2^+0.0000P] where P=(Fo^2^+2Fc^2^)/3'
_refine_ls_weighting_scheme calc
_refine_ls_wR_factor_gt 0.1462
_refine_ls_wR_factor_ref 0.1764
_reflns_number_gt 1896
_reflns_number_total 2704
_reflns_threshold_expression I>2sigma(I)
_cod_data_source_file wn2389.cif
_cod_data_source_block I
_cod_original_sg_symbol_H-M 'P 21/n'
_cod_database_code 2226718
_cod_database_fobs_code 2226718

loop_
_symmetry_equiv_pos_as_xyz
'x, y, z'
'-x+1/2, y+1/2, -z+1/2'
'-x, -y, -z'
'x-1/2, -y-1/2, z-1/2'

loop_
_atom_site_type_symbol
_atom_site_label
_atom_site_fract_x
_atom_site_fract_y
_atom_site_fract_z
_atom_site_U_iso_or_equiv
_atom_site_adp_type
_atom_site_calc_flag
_atom_site_refinement_flags
_atom_site_occupancy
_atom_site_disorder_assembly
_atom_site_disorder_group
N N7 0.87506(17) 0.12966(13) 0.60529(15) 0.0493(5) Uani d . 1 . .
H H1 0.8991 0.0685 0.6519 0.059 Uiso d R 1 . .
O O24 0.7968(2) 0.17185(12) 0.41408(15) 0.0740(6) Uani d . 1 . .
O O15 0.89269(17) -0.07252(11) 0.65288(15) 0.0610(5) Uani d . 1 . .
F F21 0.75451(17) 0.57018(11) 0.62234(16) 0.0844(5) Uani d . 1 . .
F F22 0.79874(19) 0.49654(12) 0.47046(14) 0.0996(7) Uani d . 1 . .
C C6 0.9373(2) 0.23273(17) 0.7779(2) 0.0566(6) Uani d . 1 . .
H H6 0.9602 0.1701 0.8220 0.068 Uiso d R 1 . .
C C14 0.8480(2) -0.09241(16) 0.5358(2) 0.0513(6) Uani d . 1 . .
C C5 0.8896(2) 0.22760(15) 0.6581(2) 0.0474(5) Uani d . 1 . .
C C9 0.8176(2) -0.00775(16) 0.45831(19) 0.0489(5) Uani d . 1 . .
C C2 0.9212(2) 0.41873(16) 0.7744(2) 0.0537(6) Uani d . 1 . .
C C8 0.8285(2) 0.10574(17) 0.4903(2) 0.0501(6) Uani d . 1 . .
F F23 0.94844(17) 0.57372(11) 0.59172(17) 0.0881(6) Uani d . 1 . .
C C10 0.7724(2) -0.0286(2) 0.3392(2) 0.0608(6) Uani d . 1 . .
H H13 0.7506 0.0277 0.2847 0.073 Uiso d R 1 . .
C C4 0.8589(2) 0.31994(16) 0.5946(2) 0.0516(6) Uani d . 1 . .
H H14 0.8274 0.3167 0.5111 0.062 Uiso d R 1 . .
C C18 0.9345(2) 0.51680(19) 0.8361(2) 0.0638(6) Uani d . 1 . .
C C1 0.9528(2) 0.32671(18) 0.8361(2) 0.0602(6) Uani d . 1 . .
H H16 0.9846 0.3279 0.9196 0.072 Uiso d R 1 . .
C C3 0.8748(2) 0.41397(16) 0.6531(2) 0.0519(6) Uani d . 1 . .
C C13 0.8323(3) -0.19283(18) 0.4910(2) 0.0645(7) Uani d . 1 . .
H H18 0.8507 -0.2510 0.5433 0.077 Uiso d R 1 . .
N N19 0.9424(3) 0.59476(17) 0.8833(2) 0.0817(7) Uani d . 1 . .
C C20 0.8439(3) 0.51243(18) 0.5837(2) 0.0641(7) Uani d . 1 . .
C C16 0.9363(3) -0.15806(18) 0.7317(2) 0.0650(7) Uani d . 1 . .
H H21A 0.8635 -0.2019 0.7358 0.078 Uiso d R 1 . .
H H21B 1.0002 -0.1970 0.7014 0.078 Uiso d R 1 . .
C C11 0.7590(3) -0.1291(2) 0.2959(2) 0.0684(7) Uani d . 1 . .
H H22 0.7290 -0.1410 0.2133 0.082 Uiso d R 1 . .
C C12 0.7889(3) -0.2104(2) 0.3733(3) 0.0699(7) Uani d . 1 . .
H H23 0.7802 -0.2804 0.3444 0.084 Uiso d R 1 . .
C C17 0.9919(3) -0.1132(2) 0.8500(2) 0.0771(8) Uani d . 1 . .
H H24A 1.0226 -0.1674 0.9054 0.092 Uiso d R 1 . .
H H24B 0.9264 -0.0736 0.8771 0.092 Uiso d R 1 . .
H H24C 1.0631 -0.0686 0.8426 0.092 Uiso d R 1 . .

loop_
_atom_site_aniso_label
_atom_site_aniso_U_11
_atom_site_aniso_U_22
_atom_site_aniso_U_33
_atom_site_aniso_U_12
_atom_site_aniso_U_13
_atom_site_aniso_U_23
N7 0.0650(11) 0.0285(9) 0.0529(11) 0.0026(8) 0.0082(8) 0.0020(7)
O24 0.1173(15) 0.0391(9) 0.0591(11) 0.0047(9) 0.0021(10) 0.0044(8)
O15 0.0839(11) 0.0346(8) 0.0620(11) 0.0028(8) 0.0085(8) 0.0058(7)
F21 0.0949(11) 0.0477(9) 0.1143(14) 0.0226(8) 0.0300(10) 0.0033(8)
F22 0.1628(18) 0.0520(9) 0.0731(11) 0.0248(10) -0.0023(10) 0.0071(8)
C6 0.0748(15) 0.0384(12) 0.0545(14) 0.0010(11) 0.0080(11) 0.0026(10)
C14 0.0574(13) 0.0365(11) 0.0605(14) -0.0025(9) 0.0134(10) -0.0019(9)
C5 0.0554(12) 0.0329(10) 0.0547(13) -0.0006(9) 0.0129(9) -0.0007(9)
C9 0.0533(12) 0.0353(11) 0.0585(14) 0.0004(9) 0.0118(10) -0.0014(10)
C2 0.0624(13) 0.0408(12) 0.0594(15) -0.0033(10) 0.0159(11) -0.0071(10)
C8 0.0585(13) 0.0361(11) 0.0557(14) 0.0011(9) 0.0117(10) 0.0022(10)
F23 0.1009(12) 0.0474(8) 0.1229(15) -0.0056(8) 0.0386(10) 0.0167(8)
C10 0.0701(15) 0.0484(13) 0.0618(15) -0.0015(11) 0.0080(11) -0.0035(11)
C4 0.0682(14) 0.0342(11) 0.0521(13) 0.0048(10) 0.0116(10) -0.0004(9)
C18 0.0779(16) 0.0476(14) 0.0669(15) -0.0019(12) 0.0174(12) -0.0099(12)
C1 0.0761(16) 0.0492(13) 0.0534(13) -0.0027(11) 0.0084(11) -0.0021(11)
C3 0.0587(13) 0.0338(11) 0.0657(15) 0.0021(9) 0.0187(11) 0.0008(10)
C13 0.0798(16) 0.0325(11) 0.0818(18) -0.0040(11) 0.0178(13) -0.0010(11)
N19 0.110(2) 0.0529(13) 0.0824(17) -0.0022(12) 0.0193(14) -0.0211(12)
C20 0.0848(17) 0.0377(12) 0.0706(17) 0.0092(12) 0.0173(13) -0.0013(11)
C16 0.0742(15) 0.0465(13) 0.0750(17) 0.0069(12) 0.0167(13) 0.0178(12)
C11 0.0798(17) 0.0554(15) 0.0681(16) -0.0080(13) 0.0105(13) -0.0169(13)
C12 0.0812(17) 0.0438(13) 0.086(2) -0.0117(12) 0.0192(14) -0.0166(13)
C17 0.0840(18) 0.0718(18) 0.0721(18) 0.0127(15) 0.0080(14) 0.0129(14)

loop_
_atom_type_symbol
_atom_type_description
_atom_type_scat_dispersion_real
_atom_type_scat_dispersion_imag
_atom_type_scat_source
C C 0.0033 0.0016 'International Tables Vol C Tables 4.2.6.8 and 6.1.1.4'
H H 0.0000 0.0000 'International Tables Vol C Tables 4.2.6.8 and 6.1.1.4'
O O 0.0106 0.0060 'International Tables Vol C Tables 4.2.6.8 and 6.1.1.4'
N N 0.0061 0.0033 'International Tables Vol C Tables 4.2.6.8 and 6.1.1.4'
F F 0.0171 0.0103 'International Tables Vol C Tables 4.2.6.8 and 6.1.1.4'

loop_
_geom_angle_atom_site_label_1
_geom_angle_atom_site_label_2
_geom_angle_atom_site_label_3
_geom_angle_site_symmetry_1
_geom_angle_site_symmetry_3
_geom_angle
_geom_angle_publ_flag
C8 N7 C5 . . 128.36(18) ?
C8 N7 H1 . . 111.7 ?
C5 N7 H1 . . 120.0 ?
C14 O15 C16 . . 119.14(18) ?
C1 C6 C5 . . 121.2(2) ?
C1 C6 H6 . . 118.9 ?
C5 C6 H6 . . 119.9 ?
O15 C14 C13 . . 122.4(2) ?
O15 C14 C9 . . 118.49(19) ?
C13 C14 C9 . . 119.1(2) ?
C6 C5 N7 . . 118.07(19) ?
C6 C5 C4 . . 119.1(2) ?
N7 C5 C4 . . 122.8(2) ?
C10 C9 C14 . . 118.1(2) ?
C10 C9 C8 . . 115.14(19) ?
C14 C9 C8 . . 126.7(2) ?
C1 C2 C3 . . 118.8(2) ?
C1 C2 C18 . . 120.0(2) ?
C3 C2 C18 . . 121.2(2) ?
O24 C8 N7 . . 122.9(2) ?
O24 C8 C9 . . 120.1(2) ?
N7 C8 C9 . . 117.08(18) ?
C11 C10 C9 . . 122.0(2) ?
C11 C10 H13 . . 118.2 ?
C9 C10 H13 . . 119.8 ?
C3 C4 C5 . . 119.5(2) ?
C3 C4 H14 . . 121.1 ?
C5 C4 H14 . . 119.4 ?
N19 C18 C2 . . 178.5(3) ?
C6 C1 C2 . . 120.2(2) ?
C6 C1 H16 . . 119.4 ?
C2 C1 H16 . . 120.3 ?
C4 C3 C2 . . 121.2(2) ?
C4 C3 C20 . . 119.0(2) ?
C2 C3 C20 . . 119.9(2) ?
C12 C13 C14 . . 121.1(2) ?
C12 C13 H18 . . 119.2 ?
C14 C13 H18 . . 119.7 ?
F22 C20 F23 . . 106.6(2) ?
F22 C20 F21 . . 106.5(2) ?
F23 C20 F21 . . 105.6(2) ?
F22 C20 C3 . . 113.5(2) ?
F23 C20 C3 . . 112.1(2) ?
F21 C20 C3 . . 112.2(2) ?
O15 C16 C17 . . 107.6(2) ?
O15 C16 H21A . . 109.1 ?
C17 C16 H21A . . 110.4 ?
O15 C16 H21B . . 108.7 ?
C17 C16 H21B . . 111.5 ?
H21A C16 H21B . . 109.5 ?
C12 C11 C10 . . 118.8(2) ?
C12 C11 H22 . . 121.2 ?
C10 C11 H22 . . 120.1 ?
C13 C12 C11 . . 120.9(2) ?
C13 C12 H23 . . 119.5 ?
C11 C12 H23 . . 119.7 ?
C16 C17 H24A . . 110.5 ?
C16 C17 H24B . . 109.5 ?
H24A C17 H24B . . 109.5 ?
C16 C17 H24C . . 108.4 ?
H24A C17 H24C . . 109.5 ?
H24B C17 H24C . . 109.5 ?

loop_
_geom_bond_atom_site_label_1
_geom_bond_atom_site_label_2
_geom_bond_site_symmetry_2
_geom_bond_distance
_geom_bond_publ_flag
N7 C8 . 1.362(3) ?
N7 C5 . 1.398(3) ?
N7 H1 . 0.9600 ?
O24 C8 . 1.225(3) ?
O15 C14 . 1.370(3) ?
O15 C16 . 1.447(3) ?
F21 C20 . 1.344(3) ?
F22 C20 . 1.321(3) ?
C6 C1 . 1.380(3) ?
C6 C5 . 1.381(3) ?
C6 H6 . 0.9600 ?
C14 C13 . 1.392(3) ?
C14 C9 . 1.409(3) ?
C5 C4 . 1.403(3) ?
C9 C10 . 1.395(3) ?
C9 C8 . 1.507(3) ?
C2 C1 . 1.390(3) ?
C2 C3 . 1.395(3) ?
C2 C18 . 1.445(3) ?
F23 C20 . 1.340(3) ?
C10 C11 . 1.386(3) ?
C10 H13 . 0.9600 ?
C4 C3 . 1.382(3) ?
C4 H14 . 0.9598 ?
C18 N19 . 1.139(3) ?
C1 H16 . 0.9599 ?
C3 C20 . 1.503(3) ?
C13 C12 . 1.370(4) ?
C13 H18 . 0.9600 ?
C16 C17 . 1.496(4) ?
C16 H21A . 0.9600 ?
C16 H21B . 0.9599 ?
C11 C12 . 1.374(4) ?
C11 H22 . 0.9600 ?
C12 H23 . 0.9601 ?
C17 H24A . 0.9600 ?
C17 H24B . 0.9600 ?
C17 H24C . 0.9600 ?

loop_
_geom_hbond_atom_site_label_D
_geom_hbond_atom_site_label_H
_geom_hbond_atom_site_label_A
_geom_hbond_site_symmetry_A
_geom_hbond_distance_DH
_geom_hbond_distance_HA
_geom_hbond_distance_DA
_geom_hbond_angle_DHA
_geom_hbond_publ_flag
N7 H1 O15 - 0.96 1.82 2.661(2) 145 yes
C1 H16 N19 3_767 0.96 2.47 3.377(3) 157 yes
C13 H18 F23 1_545 0.96 2.50 3.365(3) 150 yes

loop_
_cod_related_entry_id
_cod_related_entry_database
_cod_related_entry_code
1 ChemSpider 24745183
